data_4308666
loop_
_publ_author_name
'Richard D. Adams'
'Burjor Captain'
'Jack L. Smith'

_publ_contact_author_name 'Richard D. Adams'
_publ_section_title
;
High-Nuclearity Iridium Carbonyl Clusters Containing Phenylgermyl
Ligands: Synthesis, Structures, and Reactivity
;
_journal_name_full 'Inorganic Chemistry'
_journal_page_first 1413
_journal_page_last 1420
_journal_paper_doi 10.1021/ic0485108
_journal_volume 44
_journal_year 2005
_chemical_formula_sum 'C61 H46 Ge4 Ir4 O7'
_chemical_formula_weight 1950.14
_chemical_name_systematic
;
?
;
_space_group_IT_number 14
_symmetry_cell_setting monoclinic
_symmetry_space_group_name_Hall '-P 2ybc'
_symmetry_space_group_name_H-M 'P 1 21/c 1'
_atom_sites_solution_hydrogens geom
_atom_sites_solution_primary direct
_atom_sites_solution_secondary difmap
_audit_creation_method SHELXL-97
_cell_angle_alpha 90.00
_cell_angle_beta 90.5040(10)
_cell_angle_gamma 90.00
_cell_formula_units_Z 4
_cell_length_a 10.4442(5)
_cell_length_b 23.0461(11)
_cell_length_c 24.1284(12)
_cell_measurement_reflns_used 9479
_cell_measurement_temperature 296(2)
_cell_measurement_theta_max 25.65
_cell_measurement_theta_min 2.30
_cell_volume 5807.4(5)
_computing_cell_refinement 'SAINT+  V6.2 (Bruker, 2001)'
_computing_data_collection 'SMART V5.625 (Bruker, 2001)'
_computing_data_reduction 'SAINT+  V6.2'
_computing_molecular_graphics 'SHELXTL V6.1 (Sheldrick, 1997)'
_computing_publication_material 'SHELXTL V6.1'
_computing_structure_refinement 'SHELXL-97 (Sheldrick, 1997)'
_computing_structure_solution 'SHELXS-97 (Sheldrick, 1990)'
_diffrn_ambient_temperature 296(2)
_diffrn_measured_fraction_theta_full 1.000
_diffrn_measured_fraction_theta_max 1.000
_diffrn_measurement_device_type 'Bruker SMART APEX CCD diffractometer'
_diffrn_measurement_method 'omega scans'
_diffrn_radiation_monochromator graphite
_diffrn_radiation_source 'fine-focus sealed tube'
_diffrn_radiation_type MoK\a
_diffrn_radiation_wavelength 0.71073
_diffrn_reflns_av_R_equivalents 0.0433
_diffrn_reflns_av_sigmaI/netI 0.0373
_diffrn_reflns_limit_h_max 12
_diffrn_reflns_limit_h_min -12
_diffrn_reflns_limit_k_max 28
_diffrn_reflns_limit_k_min -28
_diffrn_reflns_limit_l_max 29
_diffrn_reflns_limit_l_min -29
_diffrn_reflns_number 51686
_diffrn_reflns_theta_full 26.02
_diffrn_reflns_theta_max 26.02
_diffrn_reflns_theta_min 1.22
_diffrn_standards_decay_% <1
_exptl_absorpt_coefficient_mu 11.219
_exptl_absorpt_correction_T_max 1.000
_exptl_absorpt_correction_T_min 0.816
_exptl_absorpt_correction_type SADABS
_exptl_absorpt_process_details '(SADABS, Bruker, 1997)'
_exptl_crystal_colour OrangeRed
_exptl_crystal_density_diffrn 2.230
_exptl_crystal_density_method 'not measured'
_exptl_crystal_description SquareBlock
_exptl_crystal_F_000 3616
_exptl_crystal_size_max 0.15
_exptl_crystal_size_mid 0.10
_exptl_crystal_size_min 0.10
_refine_diff_density_max 1.555
_refine_diff_density_min -1.451
_refine_diff_density_rms 0.137
_refine_ls_extinction_method none
_refine_ls_goodness_of_fit_ref 1.029
_refine_ls_hydrogen_treatment mixed
_refine_ls_matrix_type full
_refine_ls_number_parameters 693
_refine_ls_number_reflns 11438
_refine_ls_number_restraints 4
_refine_ls_restrained_S_all 1.029
_refine_ls_R_factor_all 0.0445
_refine_ls_R_factor_gt 0.0307
_refine_ls_shift/su_max 0.001
_refine_ls_shift/su_mean 0.000
_refine_ls_structure_factor_coef Fsqd
_refine_ls_weighting_details 'calc w=1/[\s^2^(Fo^2^)+(0.0326P)^2^+10.7005P] where P=(Fo^2^+2Fc^2^)/3'
_refine_ls_weighting_scheme calc
_refine_ls_wR_factor_gt 0.0667
_refine_ls_wR_factor_ref 0.0753
_reflns_number_gt 9202
_reflns_number_total 11438
_reflns_threshold_expression >2sigma(I)
_cod_data_source_file ic0485108si20041027_105929_2.cif
_cod_data_source_block Ir4Ge4H2
_cod_depositor_comments
;
The following automatic conversions were performed:
'_symmetry_cell_setting' value 'Monoclinic' changed to 'monoclinic'
according to '/home/saulius/struct/CIF-dictionaries/cif_core.dic'
dictionary named 'cif_core.dic' version 2.4.1 from 2010-06-29.

Automatic conversion script
Id: cif_fix_enum 1527 2010-12-29 10:47:43Z saulius 
;
_cod_database_code 4308666

loop_
_symmetry_equiv_pos_as_xyz
'x, y, z'
'-x, y+1/2, -z+1/2'
'-x, -y, -z'
'x, -y-1/2, z-1/2'

loop_
_atom_site_label
_atom_site_type_symbol
_atom_site_fract_x
_atom_site_fract_y
_atom_site_fract_z
_atom_site_U_iso_or_equiv
_atom_site_adp_type
_atom_site_occupancy
_atom_site_symmetry_multiplicity
_atom_site_calc_flag
_atom_site_refinement_flags
_atom_site_disorder_assembly
_atom_site_disorder_group
Ir1 Ir 0.22354(2) 0.332153(10) 0.202129(10) 0.03271(7) Uani 1 1 d D . .
Ir2 Ir 0.13078(2) 0.281306(11) 0.102657(10) 0.03700(7) Uani 1 1 d D . .
Ir3 Ir 0.13139(3) 0.218153(11) 0.200202(11) 0.03835(7) Uani 1 1 d . . .
Ir4 Ir -0.04611(2) 0.304619(12) 0.195997(11) 0.04146(8) Uani 1 1 d D . .
Ge1 Ge 0.22525(7) 0.38354(3) 0.11316(3) 0.03983(16) Uani 1 1 d . . .
Ge2 Ge 0.05537(7) 0.17850(3) 0.11002(3) 0.04247(17) Uani 1 1 d . . .
Ge3 Ge 0.18160(7) 0.27582(3) 0.28601(3) 0.04086(17) Uani 1 1 d . . .
Ge4 Ge 0.24984(7) 0.42426(3) 0.25735(3) 0.03982(16) Uani 1 1 d . . .
O11 O 0.5054(5) 0.3149(3) 0.2119(2) 0.0678(16) Uani 1 1 d . . .
O21 O 0.0266(6) 0.3088(3) -0.0116(2) 0.0828(19) Uani 1 1 d . . .
O22 O 0.3847(6) 0.2353(3) 0.0663(3) 0.090(2) Uani 1 1 d . . .
O31 O -0.0285(7) 0.1395(3) 0.2717(3) 0.103(2) Uani 1 1 d . . .
O32 O 0.3904(7) 0.1592(3) 0.2075(3) 0.097(2) Uani 1 1 d . . .
O41 O -0.2391(6) 0.4015(3) 0.1774(3) 0.0811(18) Uani 1 1 d . . .
O42 O -0.2569(6) 0.2159(3) 0.2030(3) 0.0825(19) Uani 1 1 d . . .
C11 C 0.3974(7) 0.3213(3) 0.2073(3) 0.0445(16) Uani 1 1 d . . .
C21 C 0.0656(8) 0.2988(3) 0.0311(3) 0.0521(18) Uani 1 1 d . . .
C22 C 0.2909(8) 0.2523(3) 0.0805(3) 0.056(2) Uani 1 1 d . . .
C31 C 0.0328(9) 0.1676(3) 0.2450(4) 0.063(2) Uani 1 1 d . . .
C32 C 0.2919(8) 0.1800(3) 0.2029(3) 0.058(2) Uani 1 1 d . . .
C33 C 0.1121(7) 0.4492(3) 0.0953(3) 0.0490(18) Uani 1 1 d . . .
C34 C 0.3795(7) 0.3942(3) 0.0684(3) 0.0498(19) Uani 1 1 d . . .
C35 C -0.1251(7) 0.1619(3) 0.0959(3) 0.0510(18) Uani 1 1 d . . .
C36 C 0.1419(7) 0.1166(3) 0.0687(3) 0.0432(16) Uani 1 1 d . . .
C37 C 0.3002(8) 0.2434(3) 0.3403(3) 0.0495(18) Uani 1 1 d . . .
C38 C 0.0204(7) 0.2969(3) 0.3202(3) 0.0486(18) Uani 1 1 d . . .
C39 C -0.0784(7) 0.3088(3) 0.2824(3) 0.0498(18) Uani 1 1 d . . .
C40 C 0.3439(7) 0.4865(3) 0.2193(3) 0.0460(17) Uani 1 1 d . . .
C41 C -0.1618(7) 0.3681(3) 0.1847(3) 0.0540(19) Uani 1 1 d . . .
C42 C -0.1753(8) 0.2468(3) 0.1970(3) 0.0551(19) Uani 1 1 d . . .
C43 C 0.0847(7) 0.4589(3) 0.2772(3) 0.0465(17) Uani 1 1 d . . .
C44 C 0.3528(7) 0.4147(3) 0.3262(3) 0.0475(17) Uani 1 1 d . . .
C45 C -0.0147(8) 0.4426(3) 0.0820(3) 0.059(2) Uani 1 1 d . . .
H45 H -0.0486 0.4055 0.0786 0.071 Uiso 1 1 calc R . .
C46 C -0.0936(9) 0.4900(4) 0.0735(4) 0.074(3) Uani 1 1 d . . .
H46 H -0.1797 0.4847 0.0648 0.089 Uiso 1 1 calc R . .
C47 C -0.0432(10) 0.5452(4) 0.0779(4) 0.079(3) Uani 1 1 d . . .
H47 H -0.0958 0.5774 0.0727 0.095 Uiso 1 1 calc R . .
C48 C 0.0831(10) 0.5525(4) 0.0899(4) 0.074(3) Uani 1 1 d . . .
H48 H 0.1168 0.5898 0.0924 0.089 Uiso 1 1 calc R . .
C49 C 0.1610(9) 0.5059(3) 0.0982(3) 0.058(2) Uani 1 1 d . . .
H49 H 0.2474 0.5117 0.1059 0.069 Uiso 1 1 calc R . .
C50 C 0.3747(10) 0.4272(3) 0.0213(3) 0.071(3) Uani 1 1 d . . .
H50 H 0.2986 0.4454 0.0112 0.085 Uiso 1 1 calc R . .
C51 C 0.4831(16) 0.4340(5) -0.0117(5) 0.111(5) Uani 1 1 d . . .
H51 H 0.4774 0.4564 -0.0437 0.133 Uiso 1 1 calc R . .
C52 C 0.5939(14) 0.4091(6) 0.0015(5) 0.113(5) Uani 1 1 d . . .
H52 H 0.6650 0.4146 -0.0209 0.135 Uiso 1 1 calc R . .
C53 C 0.6033(9) 0.3754(5) 0.0483(4) 0.092(3) Uani 1 1 d . . .
H53 H 0.6806 0.3579 0.0579 0.110 Uiso 1 1 calc R . .
C54 C 0.4953(8) 0.3676(4) 0.0813(3) 0.068(2) Uani 1 1 d . . .
H54 H 0.5011 0.3442 0.1126 0.081 Uiso 1 1 calc R . .
C55 C -0.2015(8) 0.1985(4) 0.0651(4) 0.068(2) Uani 1 1 d . . .
H55 H -0.1674 0.2328 0.0511 0.082 Uiso 1 1 calc R . .
C56 C -0.3269(10) 0.1852(6) 0.0548(5) 0.095(3) Uani 1 1 d . . .
H56 H -0.3770 0.2098 0.0330 0.114 Uiso 1 1 calc R . .
C57 C -0.3785(10) 0.1363(6) 0.0764(5) 0.099(4) Uani 1 1 d . . .
H57 H -0.4647 0.1281 0.0704 0.119 Uiso 1 1 calc R . .
C58 C -0.3057(10) 0.0995(5) 0.1065(5) 0.086(3) Uani 1 1 d . . .
H58 H -0.3415 0.0659 0.1210 0.104 Uiso 1 1 calc R . .
C59 C -0.1780(8) 0.1116(4) 0.1157(4) 0.068(2) Uani 1 1 d . . .
H59 H -0.1274 0.0856 0.1356 0.081 Uiso 1 1 calc R . .
C60 C 0.0793(8) 0.0890(3) 0.0251(3) 0.057(2) Uani 1 1 d . . .
H60 H -0.0029 0.1009 0.0152 0.068 Uiso 1 1 calc R . .
C61 C 0.1352(10) 0.0447(4) -0.0038(4) 0.074(3) Uani 1 1 d . . .
H61 H 0.0915 0.0277 -0.0334 0.089 Uiso 1 1 calc R . .
C62 C 0.2536(10) 0.0254(4) 0.0103(4) 0.076(3) Uani 1 1 d . . .
H62 H 0.2900 -0.0057 -0.0084 0.091 Uiso 1 1 calc R . .
C63 C 0.3175(9) 0.0520(4) 0.0517(4) 0.069(2) Uani 1 1 d . . .
H63 H 0.3999 0.0398 0.0608 0.083 Uiso 1 1 calc R . .
C64 C 0.2638(7) 0.0972(3) 0.0812(3) 0.0539(19) Uani 1 1 d . . .
H64 H 0.3102 0.1147 0.1097 0.065 Uiso 1 1 calc R . .
C65 C 0.4294(9) 0.2527(4) 0.3388(4) 0.073(3) Uani 1 1 d . . .
H65 H 0.4624 0.2737 0.3092 0.088 Uiso 1 1 calc R . .
C66 C 0.5123(11) 0.2331(4) 0.3784(5) 0.099(4) Uani 1 1 d . . .
H66 H 0.6000 0.2393 0.3757 0.118 Uiso 1 1 calc R . .
C67 C 0.4607(15) 0.2036(5) 0.4225(5) 0.108(5) Uani 1 1 d . . .
H67 H 0.5138 0.1920 0.4516 0.130 Uiso 1 1 calc R . .
C68 C 0.3334(14) 0.1910(5) 0.4243(4) 0.104(4) Uani 1 1 d . . .
H68 H 0.3008 0.1689 0.4531 0.125 Uiso 1 1 calc R . .
C69 C 0.2538(10) 0.2113(4) 0.3833(3) 0.079(3) Uani 1 1 d . . .
H69 H 0.1667 0.2032 0.3848 0.095 Uiso 1 1 calc R . .
C70 C -0.0003(8) 0.3018(4) 0.3772(3) 0.062(2) Uani 1 1 d . . .
H70 H 0.0664 0.2943 0.4019 0.074 Uiso 1 1 calc R . .
C71 C -0.1194(10) 0.3178(4) 0.3971(4) 0.077(3) Uani 1 1 d . . .
H71 H -0.1326 0.3217 0.4350 0.092 Uiso 1 1 calc R . .
C72 C -0.2158(10) 0.3276(4) 0.3607(4) 0.080(3) Uani 1 1 d . . .
H72 H -0.2963 0.3369 0.3742 0.096 Uiso 1 1 calc R . .
C73 C -0.1989(8) 0.3241(4) 0.3029(4) 0.067(2) Uani 1 1 d . . .
H73 H -0.2666 0.3318 0.2787 0.080 Uiso 1 1 calc R . .
C74 C 0.4543(7) 0.4750(3) 0.1900(3) 0.0531(19) Uani 1 1 d . . .
H74 H 0.4794 0.4367 0.1850 0.064 Uiso 1 1 calc R . .
C75 C 0.5283(8) 0.5189(4) 0.1680(3) 0.066(2) Uani 1 1 d . . .
H75 H 0.6012 0.5099 0.1479 0.079 Uiso 1 1 calc R . .
C76 C 0.4939(10) 0.5757(4) 0.1759(4) 0.077(3) Uani 1 1 d . . .
H76 H 0.5439 0.6054 0.1614 0.092 Uiso 1 1 calc R . .
C77 C 0.3873(10) 0.5886(4) 0.2047(4) 0.079(3) Uani 1 1 d . . .
H77 H 0.3640 0.6271 0.2098 0.095 Uiso 1 1 calc R . .
C78 C 0.3122(9) 0.5445(3) 0.2267(3) 0.065(2) Uani 1 1 d . . .
H78 H 0.2394 0.5540 0.2467 0.078 Uiso 1 1 calc R . .
C79 C 0.0052(8) 0.4823(4) 0.2365(3) 0.061(2) Uani 1 1 d . . .
H79 H 0.0306 0.4808 0.1997 0.073 Uiso 1 1 calc R . .
C80 C -0.1098(8) 0.5076(4) 0.2493(4) 0.070(2) Uani 1 1 d . . .
H80 H -0.1593 0.5243 0.2213 0.084 Uiso 1 1 calc R . .
C81 C -0.1518(8) 0.5084(4) 0.3024(4) 0.070(2) Uani 1 1 d . . .
H81 H -0.2310 0.5247 0.3104 0.084 Uiso 1 1 calc R . .
C82 C -0.0796(9) 0.4859(4) 0.3433(4) 0.082(3) Uani 1 1 d . . .
H82 H -0.1079 0.4871 0.3797 0.098 Uiso 1 1 calc R . .
C83 C 0.0372(8) 0.4609(4) 0.3311(3) 0.066(2) Uani 1 1 d . . .
H83 H 0.0856 0.4448 0.3598 0.079 Uiso 1 1 calc R . .
C84 C 0.4739(8) 0.4376(4) 0.3307(3) 0.065(2) Uani 1 1 d . . .
H84 H 0.5070 0.4578 0.3007 0.077 Uiso 1 1 calc R . .
C85 C 0.5483(9) 0.4320(5) 0.3775(4) 0.082(3) Uani 1 1 d . . .
H85 H 0.6302 0.4478 0.3788 0.099 Uiso 1 1 calc R . .
C86 C 0.5012(10) 0.4030(5) 0.4220(4) 0.083(3) Uani 1 1 d . . .
H86 H 0.5506 0.3994 0.4541 0.100 Uiso 1 1 calc R . .
C87 C 0.3072(8) 0.3848(3) 0.3724(3) 0.058(2) Uani 1 1 d . . .
H87 H 0.2258 0.3684 0.3714 0.070 Uiso 1 1 calc R . .
C88 C 0.3817(10) 0.3794(4) 0.4197(3) 0.071(3) Uani 1 1 d . . .
H88 H 0.3501 0.3594 0.4501 0.085 Uiso 1 1 calc R . .
H1 H 0.0682(17) 0.3583(15) 0.208(4) 0.14(4) Uiso 1 1 d D . .
H2 H -0.015(4) 0.308(3) 0.1260(10) 0.09(3) Uiso 1 1 d D . .

loop_
_atom_site_aniso_label
_atom_site_aniso_U_11
_atom_site_aniso_U_22
_atom_site_aniso_U_33
_atom_site_aniso_U_23
_atom_site_aniso_U_13
_atom_site_aniso_U_12
Ir1 0.03177(13) 0.03311(13) 0.03324(13) 0.00356(10) 0.00021(10) -0.00125(10)
Ir2 0.03580(14) 0.03604(14) 0.03915(14) 0.00187(11) -0.00137(11) -0.00301(11)
Ir3 0.04044(15) 0.03269(14) 0.04193(15) 0.00402(11) 0.00098(11) -0.00093(11)
Ir4 0.03339(14) 0.04005(15) 0.05096(16) 0.00036(12) 0.00176(12) -0.00110(11)
Ge1 0.0435(4) 0.0387(4) 0.0373(4) 0.0080(3) -0.0023(3) -0.0070(3)
Ge2 0.0380(4) 0.0376(4) 0.0518(4) -0.0027(3) -0.0020(3) -0.0045(3)
Ge3 0.0450(4) 0.0424(4) 0.0353(4) 0.0070(3) 0.0031(3) 0.0010(3)
Ge4 0.0400(4) 0.0393(4) 0.0403(4) -0.0022(3) 0.0011(3) -0.0016(3)
O11 0.038(3) 0.092(4) 0.074(4) 0.012(3) -0.001(3) 0.008(3)
O21 0.098(5) 0.106(5) 0.045(3) 0.009(3) -0.014(3) 0.012(4)
O22 0.053(4) 0.087(5) 0.132(6) 0.007(4) 0.033(4) 0.015(3)
O31 0.116(6) 0.075(5) 0.118(6) 0.033(4) 0.038(5) -0.024(4)
O32 0.080(5) 0.108(5) 0.103(5) -0.014(4) -0.017(4) 0.050(4)
O41 0.059(4) 0.069(4) 0.116(5) 0.002(4) -0.009(4) 0.023(3)
O42 0.066(4) 0.074(4) 0.108(5) -0.016(4) 0.023(4) -0.030(3)
C11 0.045(4) 0.052(4) 0.036(4) 0.004(3) 0.003(3) 0.002(3)
C21 0.057(5) 0.056(5) 0.043(4) 0.002(4) -0.004(4) 0.005(4)
C22 0.048(5) 0.049(5) 0.072(5) 0.007(4) 0.010(4) -0.006(4)
C31 0.077(6) 0.039(4) 0.074(6) 0.006(4) 0.013(5) -0.004(4)
C32 0.054(5) 0.055(5) 0.066(5) -0.004(4) -0.013(4) 0.015(4)
C33 0.060(5) 0.046(4) 0.041(4) 0.012(3) -0.005(3) -0.001(4)
C34 0.061(5) 0.054(4) 0.035(4) -0.008(3) 0.010(3) -0.026(4)
C35 0.038(4) 0.055(5) 0.060(5) -0.014(4) 0.000(3) -0.012(4)
C36 0.046(4) 0.038(4) 0.045(4) -0.008(3) 0.010(3) -0.011(3)
C37 0.061(5) 0.042(4) 0.046(4) 0.003(3) -0.007(4) 0.005(4)
C38 0.052(4) 0.048(4) 0.046(4) 0.003(3) 0.010(3) -0.006(3)
C39 0.051(4) 0.044(4) 0.055(4) -0.003(3) 0.018(4) -0.003(3)
C40 0.046(4) 0.043(4) 0.050(4) -0.006(3) -0.002(3) -0.006(3)
C41 0.034(4) 0.054(5) 0.074(5) 0.006(4) -0.004(4) 0.004(4)
C42 0.051(5) 0.042(4) 0.073(5) -0.004(4) 0.005(4) -0.007(4)
C43 0.048(4) 0.045(4) 0.047(4) -0.006(3) 0.008(3) -0.006(3)
C44 0.055(5) 0.042(4) 0.045(4) -0.010(3) -0.008(3) -0.003(3)
C45 0.061(5) 0.048(4) 0.069(5) 0.015(4) -0.017(4) -0.003(4)
C46 0.074(6) 0.077(6) 0.071(6) 0.021(5) -0.015(5) 0.013(5)
C47 0.091(8) 0.053(5) 0.094(7) 0.022(5) 0.002(6) 0.019(5)
C48 0.103(8) 0.048(5) 0.070(6) 0.013(4) -0.001(5) -0.004(5)
C49 0.081(6) 0.047(4) 0.046(4) 0.010(3) -0.005(4) -0.003(4)
C50 0.116(8) 0.049(5) 0.047(5) 0.003(4) 0.027(5) -0.013(5)
C51 0.186(14) 0.075(8) 0.072(7) 0.002(6) 0.068(9) -0.038(9)
C52 0.134(11) 0.113(11) 0.091(9) -0.033(8) 0.069(9) -0.071(9)
C53 0.064(6) 0.136(10) 0.075(7) -0.037(7) 0.019(5) -0.033(6)
C54 0.054(5) 0.105(7) 0.044(4) -0.004(4) 0.004(4) -0.018(5)
C55 0.044(5) 0.082(6) 0.079(6) -0.005(5) 0.001(4) -0.002(4)
C56 0.055(6) 0.121(10) 0.109(9) -0.005(7) -0.010(6) 0.006(6)
C57 0.052(6) 0.110(9) 0.135(10) -0.034(8) 0.004(6) -0.020(7)
C58 0.066(6) 0.078(7) 0.115(9) -0.014(6) 0.016(6) -0.024(6)
C59 0.056(5) 0.059(5) 0.089(6) -0.008(5) 0.000(5) -0.017(4)
C60 0.059(5) 0.061(5) 0.051(4) -0.007(4) 0.003(4) -0.006(4)
C61 0.092(7) 0.075(6) 0.057(5) -0.019(5) 0.021(5) -0.026(6)
C62 0.083(7) 0.053(5) 0.092(7) -0.020(5) 0.039(6) -0.007(5)
C63 0.063(6) 0.065(6) 0.080(6) 0.003(5) 0.019(5) 0.006(5)
C64 0.048(4) 0.052(5) 0.062(5) 0.000(4) 0.005(4) -0.002(4)
C65 0.079(6) 0.056(5) 0.085(6) 0.025(5) -0.022(5) -0.002(5)
C66 0.097(8) 0.064(6) 0.134(10) 0.022(6) -0.059(7) -0.005(6)
C67 0.166(13) 0.084(8) 0.073(7) 0.003(6) -0.059(8) 0.034(9)
C68 0.142(12) 0.109(9) 0.060(6) 0.029(6) -0.001(7) 0.036(9)
C69 0.107(8) 0.078(6) 0.053(5) 0.028(5) 0.009(5) 0.035(6)
C70 0.066(5) 0.071(6) 0.049(5) 0.006(4) 0.011(4) -0.007(4)
C71 0.082(7) 0.090(7) 0.060(6) -0.008(5) 0.033(5) 0.003(6)
C72 0.072(7) 0.089(7) 0.080(7) -0.012(5) 0.039(6) -0.004(5)
C73 0.053(5) 0.068(6) 0.081(6) -0.002(5) 0.015(4) 0.002(4)
C74 0.060(5) 0.052(5) 0.048(4) 0.001(3) 0.001(4) -0.004(4)
C75 0.060(5) 0.074(6) 0.065(5) 0.002(4) 0.011(4) -0.015(5)
C76 0.084(7) 0.066(6) 0.081(6) 0.012(5) 0.012(5) -0.031(5)
C77 0.092(7) 0.040(5) 0.107(8) 0.004(5) 0.008(6) -0.016(5)
C78 0.072(6) 0.047(5) 0.075(6) -0.009(4) 0.008(5) -0.005(4)
C79 0.057(5) 0.077(6) 0.048(4) -0.003(4) 0.001(4) 0.016(4)
C80 0.057(5) 0.075(6) 0.077(6) -0.014(5) -0.014(5) 0.014(5)
C81 0.050(5) 0.072(6) 0.089(7) -0.019(5) 0.015(5) 0.010(4)
C82 0.081(7) 0.097(7) 0.069(6) -0.005(5) 0.024(5) 0.031(6)
C83 0.073(6) 0.075(6) 0.051(5) -0.001(4) 0.013(4) 0.016(5)
C84 0.052(5) 0.083(6) 0.058(5) -0.004(4) -0.012(4) -0.007(4)
C85 0.066(6) 0.118(9) 0.064(6) -0.008(6) -0.014(5) 0.007(6)
C86 0.091(8) 0.106(8) 0.052(5) -0.016(5) -0.025(5) 0.033(6)
C87 0.076(6) 0.050(5) 0.048(4) 0.000(4) -0.004(4) 0.000(4)
C88 0.093(7) 0.077(6) 0.043(5) 0.005(4) 0.005(5) 0.016(5)

loop_
_atom_type_symbol
_atom_type_description
_atom_type_scat_dispersion_real
_atom_type_scat_dispersion_imag
_atom_type_scat_source
C C 0.0033 0.0016 'International Tables Vol C Tables 4.2.6.8 and 6.1.1.4'
H H 0.0000 0.0000 'International Tables Vol C Tables 4.2.6.8 and 6.1.1.4'
O O 0.0106 0.0060 'International Tables Vol C Tables 4.2.6.8 and 6.1.1.4'
Ge Ge 0.1547 1.8001 'International Tables Vol C Tables 4.2.6.8 and 6.1.1.4'
Ir Ir -1.4442 7.9887 'International Tables Vol C Tables 4.2.6.8 and 6.1.1.4'

loop_
_geom_angle_atom_site_label_1
_geom_angle_atom_site_label_2
_geom_angle_atom_site_label_3
_geom_angle
_geom_angle_site_symmetry_1
_geom_angle_site_symmetry_3
_geom_angle_publ_flag
C11 Ir1 Ge3 93.2(2) . . ?
C11 Ir1 Ge1 96.4(2) . . ?
Ge3 Ir1 Ge1 169.43(3) . . ?
C11 Ir1 Ge4 88.6(2) . . ?
Ge3 Ir1 Ge4 91.67(2) . . ?
Ge1 Ir1 Ge4 93.12(2) . . ?
C11 Ir1 Ir3 102.3(2) . . ?
Ge3 Ir1 Ir3 56.743(18) . . ?
Ge1 Ir1 Ir3 116.365(19) . . ?
Ge4 Ir1 Ir3 146.672(19) . . ?
C11 Ir1 Ir2 109.4(2) . . ?
Ge3 Ir1 Ir2 114.75(2) . . ?
Ge1 Ir1 Ir2 57.541(18) . . ?
Ge4 Ir1 Ir2 146.198(19) . . ?
Ir3 Ir1 Ir2 58.850(9) . . ?
C11 Ir1 Ir4 159.5(2) . . ?
Ge3 Ir1 Ir4 75.189(19) . . ?
Ge1 Ir1 Ir4 94.349(19) . . ?
Ge4 Ir1 Ir4 108.284(19) . . ?
Ir3 Ir1 Ir4 57.180(9) . . ?
Ir2 Ir1 Ir4 62.614(9) . . ?
C22 Ir2 C21 97.5(3) . . ?
C22 Ir2 Ge2 88.0(2) . . ?
C21 Ir2 Ge2 99.0(2) . . ?
C22 Ir2 Ge1 90.7(2) . . ?
C21 Ir2 Ge1 91.7(2) . . ?
Ge2 Ir2 Ge1 169.37(2) . . ?
C22 Ir2 Ir3 93.4(2) . . ?
C21 Ir2 Ir3 152.3(2) . . ?
Ge2 Ir2 Ir3 55.961(18) . . ?
Ge1 Ir2 Ir3 113.635(18) . . ?
C22 Ir2 Ir1 95.1(2) . . ?
C21 Ir2 Ir1 143.3(2) . . ?
Ge2 Ir2 Ir1 115.89(2) . . ?
Ge1 Ir2 Ir1 53.729(16) . . ?
Ir3 Ir2 Ir1 59.931(9) . . ?
C22 Ir2 Ir4 146.9(2) . . ?
C21 Ir2 Ir4 115.5(2) . . ?
Ge2 Ir2 Ir4 85.372(19) . . ?
Ge1 Ir2 Ir4 90.013(18) . . ?
Ir3 Ir2 Ir4 56.482(9) . . ?
Ir1 Ir2 Ir4 59.606(9) . . ?
C32 Ir3 C31 100.4(4) . . ?
C32 Ir3 Ge2 97.8(2) . . ?
C31 Ir3 Ge2 95.9(3) . . ?
C32 Ir3 Ge3 92.2(2) . . ?
C31 Ir3 Ge3 88.0(3) . . ?
Ge2 Ir3 Ge3 168.40(3) . . ?
C32 Ir3 Ir4 160.6(3) . . ?
C31 Ir3 Ir4 95.6(3) . . ?
Ge2 Ir3 Ir4 91.40(2) . . ?
Ge3 Ir3 Ir4 77.331(19) . . ?
C32 Ir3 Ir2 105.6(3) . . ?
C31 Ir3 Ir2 144.1(3) . . ?
Ge2 Ir3 Ir2 56.641(18) . . ?
Ge3 Ir3 Ir2 114.945(19) . . ?
Ir4 Ir3 Ir2 65.603(10) . . ?
C32 Ir3 Ir1 97.5(3) . . ?
C31 Ir3 Ir1 139.0(2) . . ?
Ge2 Ir3 Ir1 117.856(19) . . ?
Ge3 Ir3 Ir1 54.568(17) . . ?
Ir4 Ir3 Ir1 63.095(10) . . ?
Ir2 Ir3 Ir1 61.219(9) . . ?
C42 Ir4 C41 95.2(3) . . ?
C42 Ir4 C39 84.2(3) . . ?
C41 Ir4 C39 90.0(3) . . ?
C42 Ir4 Ir3 88.2(2) . . ?
C41 Ir4 Ir3 173.1(2) . . ?
C39 Ir4 Ir3 96.4(2) . . ?
C42 Ir4 Ir1 147.9(2) . . ?
C41 Ir4 Ir1 116.9(2) . . ?
C39 Ir4 Ir1 95.9(2) . . ?
Ir3 Ir4 Ir1 59.725(9) . . ?
C42 Ir4 Ir2 109.2(2) . . ?
C41 Ir4 Ir2 115.2(2) . . ?
C39 Ir4 Ir2 149.2(2) . . ?
Ir3 Ir4 Ir2 57.915(9) . . ?
Ir1 Ir4 Ir2 57.780(9) . . ?
C34 Ge1 C33 106.1(3) . . ?
C34 Ge1 Ir1 123.7(2) . . ?
C33 Ge1 Ir1 123.7(2) . . ?
C34 Ge1 Ir2 112.2(2) . . ?
C33 Ge1 Ir2 117.1(2) . . ?
Ir1 Ge1 Ir2 68.731(19) . . ?
C35 Ge2 C36 102.5(3) . . ?
C35 Ge2 Ir3 121.8(2) . . ?
C36 Ge2 Ir3 124.5(2) . . ?
C35 Ge2 Ir2 118.5(2) . . ?
C36 Ge2 Ir2 120.31(19) . . ?
Ir3 Ge2 Ir2 67.398(19) . . ?
C38 Ge3 C37 111.1(3) . . ?
C38 Ge3 Ir1 112.4(2) . . ?
C37 Ge3 Ir1 130.0(2) . . ?
C38 Ge3 Ir3 107.9(2) . . ?
C37 Ge3 Ir3 118.6(2) . . ?
Ir1 Ge3 Ir3 68.69(2) . . ?
C43 Ge4 C40 105.1(3) . . ?
C43 Ge4 C44 108.1(3) . . ?
C40 Ge4 C44 101.6(3) . . ?
C43 Ge4 Ir1 112.3(2) . . ?
C40 Ge4 Ir1 114.8(2) . . ?
C44 Ge4 Ir1 113.9(2) . . ?
O11 C11 Ir1 178.4(7) . . ?
O21 C21 Ir2 179.5(7) . . ?
O22 C22 Ir2 178.5(8) . . ?
O31 C31 Ir3 177.4(8) . . ?
O32 C32 Ir3 175.5(8) . . ?
C45 C33 C49 117.6(7) . . ?
C45 C33 Ge1 123.1(6) . . ?
C49 C33 Ge1 119.2(6) . . ?
C50 C34 C54 117.2(7) . . ?
C50 C34 Ge1 120.2(7) . . ?
C54 C34 Ge1 122.6(6) . . ?
C59 C35 C55 118.3(7) . . ?
C59 C35 Ge2 119.7(6) . . ?
C55 C35 Ge2 122.0(6) . . ?
C64 C36 C60 116.4(7) . . ?
C64 C36 Ge2 123.4(5) . . ?
C60 C36 Ge2 120.1(6) . . ?
C69 C37 C65 117.4(8) . . ?
C69 C37 Ge3 119.5(7) . . ?
C65 C37 Ge3 123.1(6) . . ?
C70 C38 C39 120.3(7) . . ?
C70 C38 Ge3 125.5(6) . . ?
C39 C38 Ge3 114.2(5) . . ?
C38 C39 C73 118.7(7) . . ?
C38 C39 Ir4 120.7(5) . . ?
C73 C39 Ir4 120.7(6) . . ?
C74 C40 C78 116.7(7) . . ?
C74 C40 Ge4 121.4(5) . . ?
C78 C40 Ge4 121.4(6) . . ?
O41 C41 Ir4 173.2(7) . . ?
O42 C42 Ir4 171.8(7) . . ?
C79 C43 C83 115.5(7) . . ?
C79 C43 Ge4 120.4(5) . . ?
C83 C43 Ge4 124.1(6) . . ?
C84 C44 C87 116.4(7) . . ?
C84 C44 Ge4 121.1(6) . . ?
C87 C44 Ge4 122.5(6) . . ?
C33 C45 C46 121.5(8) . . ?
C45 C46 C47 119.4(9) . . ?
C48 C47 C46 119.9(8) . . ?
C47 C48 C49 120.8(9) . . ?
C48 C49 C33 120.7(8) . . ?
C34 C50 C51 120.8(10) . . ?
C52 C51 C50 121.5(11) . . ?
C51 C52 C53 119.8(11) . . ?
C52 C53 C54 119.2(11) . . ?
C34 C54 C53 121.4(9) . . ?
C56 C55 C35 120.8(9) . . ?
C57 C56 C55 120.0(11) . . ?
C58 C57 C56 120.4(10) . . ?
C57 C58 C59 120.0(10) . . ?
C35 C59 C58 120.4(9) . . ?
C61 C60 C36 121.9(8) . . ?
C62 C61 C60 120.6(9) . . ?
C63 C62 C61 118.8(8) . . ?
C62 C63 C64 121.7(9) . . ?
C36 C64 C63 120.5(8) . . ?
C66 C65 C37 123.5(9) . . ?
C65 C66 C67 117.2(11) . . ?
C68 C67 C66 121.2(10) . . ?
C67 C68 C69 119.5(11) . . ?
C37 C69 C68 121.1(11) . . ?
C71 C70 C38 120.6(8) . . ?
C72 C71 C70 119.1(8) . . ?
C71 C72 C73 122.3(9) . . ?
C39 C73 C72 119.0(9) . . ?
C75 C74 C40 121.9(8) . . ?
C76 C75 C74 119.8(8) . . ?
C77 C76 C75 119.9(8) . . ?
C76 C77 C78 120.4(9) . . ?
C40 C78 C77 121.2(8) . . ?
C80 C79 C43 121.7(8) . . ?
C81 C80 C79 120.5(8) . . ?
C82 C81 C80 120.3(8) . . ?
C81 C82 C83 119.8(8) . . ?
C82 C83 C43 122.2(8) . . ?
C85 C84 C44 123.0(9) . . ?
C86 C85 C84 119.4(9) . . ?
C85 C86 C88 120.0(9) . . ?
C88 C87 C44 120.7(8) . . ?
C86 C88 C87 120.5(9) . . ?

loop_
_geom_bond_atom_site_label_1
_geom_bond_atom_site_label_2
_geom_bond_distance
_geom_bond_site_symmetry_2
_geom_bond_publ_flag
Ir1 C11 1.836(7) . ?
Ir1 Ge3 2.4474(7) . ?
Ir1 Ge1 2.4518(7) . ?
Ir1 Ge4 2.5201(7) . ?
Ir1 Ir3 2.7983(4) . ?
Ir1 Ir2 2.8340(4) . ?
Ir1 Ir4 2.8895(4) . ?
Ir2 C22 1.883(8) . ?
Ir2 C21 1.893(7) . ?
Ir2 Ge2 2.5036(7) . ?
Ir2 Ge1 2.5660(7) . ?
Ir2 Ir3 2.7672(4) . ?
Ir2 Ir4 2.9744(4) . ?
Ir3 C32 1.894(8) . ?
Ir3 C31 1.898(8) . ?
Ir3 Ge2 2.4838(8) . ?
Ir3 Ge3 2.5117(8) . ?
Ir3 Ir4 2.7230(4) . ?
Ir4 C42 1.898(8) . ?
Ir4 C41 1.916(8) . ?
Ir4 C39 2.118(7) . ?
Ge1 C34 1.963(7) . ?
Ge1 C33 1.965(7) . ?
Ge2 C35 1.951(7) . ?
Ge2 C36 1.965(7) . ?
Ge3 C38 1.943(7) . ?
Ge3 C37 1.943(7) . ?
Ge4 C43 1.964(7) . ?
Ge4 C40 1.969(7) . ?
Ge4 C44 1.982(7) . ?
O11 C11 1.142(8) . ?
O21 C21 1.129(8) . ?
O22 C22 1.112(9) . ?
O31 C31 1.119(9) . ?
O32 C32 1.139(9) . ?
O41 C41 1.128(8) . ?
O42 C42 1.120(8) . ?
C33 C45 1.369(10) . ?
C33 C49 1.406(10) . ?
C34 C50 1.367(10) . ?
C34 C54 1.389(11) . ?
C35 C59 1.372(10) . ?
C35 C55 1.374(11) . ?
C36 C64 1.380(10) . ?
C36 C60 1.388(9) . ?
C37 C69 1.367(11) . ?
C37 C65 1.368(12) . ?
C38 C70 1.398(10) . ?
C38 C39 1.398(10) . ?
C39 C73 1.401(10) . ?
C40 C74 1.383(10) . ?
C40 C78 1.389(10) . ?
C43 C79 1.389(10) . ?
C43 C83 1.397(10) . ?
C44 C84 1.374(10) . ?
C44 C87 1.400(10) . ?
C45 C46 1.381(11) . ?
C46 C47 1.381(12) . ?
C47 C48 1.359(13) . ?
C48 C49 1.361(11) . ?
C50 C51 1.399(14) . ?
C51 C52 1.327(17) . ?
C52 C53 1.374(16) . ?
C53 C54 1.398(11) . ?
C55 C56 1.366(12) . ?
C56 C57 1.357(15) . ?
C57 C58 1.346(15) . ?
C58 C59 1.379(12) . ?
C60 C61 1.370(11) . ?
C61 C62 1.354(13) . ?
C62 C63 1.347(12) . ?
C63 C64 1.383(11) . ?
C65 C66 1.360(12) . ?
C66 C67 1.378(16) . ?
C67 C68 1.361(17) . ?
C68 C69 1.368(13) . ?
C70 C71 1.387(12) . ?
C71 C72 1.349(13) . ?
C72 C73 1.409(12) . ?
C74 C75 1.382(10) . ?
C75 C76 1.372(12) . ?
C76 C77 1.350(13) . ?
C77 C78 1.392(11) . ?
C79 C80 1.372(11) . ?
C80 C81 1.358(11) . ?
C81 C82 1.342(12) . ?
C82 C83 1.382(11) . ?
C84 C85 1.370(11) . ?
C85 C86 1.360(13) . ?
C86 C88 1.363(13) . ?
C87 C88 1.380(11) . ?
